data_7250506
loop_
_publ_author_name
'Huerta, Alejandro Vieyra'
'Ahmed, Mahmud Beji'
'Essayem, Nadine'
'Djakovitch, Laurent'
'Mesbah, Adel'
'Loiseau, Thierry'
'Duval, Sylvain'

_publ_section_title
;
 Polynuclear tantalum(v) coordination complexes: from dinuclear {Ta2O} to
 octanuclear {Ta8O12} oxo species connected through aryl monotopic
 carboxylate linkers
;
_journal_issue 27
_journal_name_full CrystEngComm
_journal_page_first 4734
_journal_page_last 4743
_journal_paper_doi 10.1039/D5CE00444F
_journal_volume 27
_journal_year 2025
_chemical_formula_moiety 'C52 H76 O20 Ta4'
_chemical_formula_sum 'C52 H76 O20 Ta4'
_chemical_formula_weight 1744.92
_space_group_crystal_system monoclinic
_space_group_IT_number 14
_space_group_name_Hall '-P 2yn'
_space_group_name_H-M_alt 'P 1 21/n 1'
_atom_sites_solution_hydrogens geom
_atom_sites_solution_primary dual
_audit_creation_date 2024-04-16
_audit_creation_method
;
Olex2 1.3
(compiled 2020.11.12 svn.r5f609507 for OlexSys, GUI svn.r6408)
;
_audit_update_record
;
2025-04-24 deposited with the CCDC.	2025-06-02 downloaded from the CCDC.
;
_cell_angle_alpha 90
_cell_angle_beta 95.784(3)
_cell_angle_gamma 90
_cell_formula_units_Z 2
_cell_length_a 11.9823(9)
_cell_length_b 18.5216(15)
_cell_length_c 14.4260(12)
_cell_measurement_reflns_used 9629
_cell_measurement_temperature 296.15
_cell_measurement_theta_max 23.63
_cell_measurement_theta_min 2.40
_cell_volume 3185.3(4)
_computing_molecular_graphics 'Olex2 1.3 (Dolomanov et al., 2009)'
_computing_publication_material 'Olex2 1.3 (Dolomanov et al., 2009)'
_computing_structure_refinement 'XL  (Sheldrick, 2008)'
_computing_structure_solution 'SHELXT 2014/5 (Sheldrick, 2014)'
_diffrn_ambient_temperature 296.15
_diffrn_measured_fraction_theta_full 0.998
_diffrn_measured_fraction_theta_max 0.997
_diffrn_measurement_device_type 'Bruker APEX-II CCD'
_diffrn_measurement_method '\f and \w scans'
_diffrn_radiation_type AgK\a
_diffrn_radiation_wavelength 0.56086
_diffrn_reflns_av_R_equivalents 0.0407
_diffrn_reflns_av_unetI/netI 0.0218
_diffrn_reflns_Laue_measured_fraction_full 0.998
_diffrn_reflns_Laue_measured_fraction_max 0.997
_diffrn_reflns_limit_h_max 16
_diffrn_reflns_limit_h_min -17
_diffrn_reflns_limit_k_max 26
_diffrn_reflns_limit_k_min -26
_diffrn_reflns_limit_l_max 19
_diffrn_reflns_limit_l_min -20
_diffrn_reflns_number 100994
_diffrn_reflns_point_group_measured_fraction_full 0.998
_diffrn_reflns_point_group_measured_fraction_max 0.997
_diffrn_reflns_theta_full 19.665
_diffrn_reflns_theta_max 23.638
_diffrn_reflns_theta_min 2.065
_diffrn_standards_number 0
_exptl_absorpt_coefficient_mu 3.702
_exptl_absorpt_correction_T_max 0.7449
_exptl_absorpt_correction_T_min 0.6496
_exptl_absorpt_correction_type multi-scan
_exptl_absorpt_process_details
;
SADABS-2016/2 (Bruker,2016/2) was used for absorption correction.
wR2(int) was 0.0666 before and 0.0524 after correction.
The Ratio of minimum to maximum transmission is 0.8721.
The \l/2 correction factor is Not present.
;
_exptl_crystal_colour colourless
_exptl_crystal_colour_primary colourless
_exptl_crystal_density_diffrn 1.819
_exptl_crystal_description block
_exptl_crystal_F_000 1680
_exptl_crystal_size_max 0.121
_exptl_crystal_size_mid 0.118
_exptl_crystal_size_min 0.087
_refine_diff_density_max 1.735
_refine_diff_density_min -0.823
_refine_diff_density_rms 0.128
_refine_ls_extinction_method none
_refine_ls_goodness_of_fit_ref 1.168
_refine_ls_hydrogen_treatment constr
_refine_ls_matrix_type full
_refine_ls_number_parameters 381
_refine_ls_number_reflns 9720
_refine_ls_number_restraints 42
_refine_ls_restrained_S_all 1.166
_refine_ls_R_factor_all 0.0428
_refine_ls_R_factor_gt 0.0262
_refine_ls_shift/su_max 0.002
_refine_ls_shift/su_mean 0.000
_refine_ls_structure_factor_coef Fsqd
_refine_ls_weighting_details 'w=1/[\s^2^(Fo^2^)+(0.0053P)^2^+7.9632P] where P=(Fo^2^+2Fc^2^)/3'
_refine_ls_weighting_scheme calc
_refine_ls_wR_factor_gt 0.0461
_refine_ls_wR_factor_ref 0.0559
_reflns_Friedel_coverage 0.000
_reflns_number_gt 7888
_reflns_number_total 9720
_reflns_threshold_expression 'I > 2\s(I)'
_cod_data_source_file d5ce00444f3.cif
_cod_data_source_block rl29
_cod_depositor_comments 'Adding full bibliography for 7250504--7250508.cif.'
_cod_database_code 7250506
_shelx_shelxl_version_number 2018/3
_shelx_space_group_comment
;
The symmetry employed for this shelxl refinement is uniquely defined
by the following loop, which should always be used as a source of
symmetry information in preference to the above space-group names.
They are only intended as comments.
;
_shelx_estimated_absorpt_t_max 0.739
_shelx_estimated_absorpt_t_min 0.663
_olex2_refinement_description
;
1. Fixed Uiso
 At 1.2 times of:
  All C(H) groups
 At 1.5 times of:
  All C(H,H,H) groups
2. Rigid bond restraints
 C24B, C26A, C25A
 with sigma for 1-2 distances of 0.01 and sigma for 1-3 distances of 0.01
 C24A, C26B, C25B
 with sigma for 1-2 distances of 0.01 and sigma for 1-3 distances of 0.01
3. Uiso/Uaniso restraints and constraints
Uanis(C26B) \\sim Ueq, Uanis(C24B) \\sim Ueq, Uanis(C25B) \\sim Ueq,
Uanis(C25A) \\sim Ueq, Uanis(C24A) \\sim Ueq, Uanis(C26A) \\sim Ueq: with sigma
of 0.05 and sigma for terminal atoms of 0.05
4. Others
 Sof(C24B)=Sof(H24B)=Sof(C26A)=Sof(H26D)=Sof(H26E)=Sof(H26F)=Sof(C25A)=
 Sof(H25D)=Sof(H25E)=Sof(H25F)=1-FVAR(1)
 Sof(C26B)=Sof(H26A)=Sof(H26B)=Sof(H26C)=Sof(C25B)=Sof(H25A)=Sof(H25B)=
 Sof(H25C)=Sof(C24A)=Sof(H24A)=FVAR(1)
5.a Ternary CH refined with riding coordinates:
 C18(H18), C15(H15), C21(H21), C24B(H24B), C24A(H24A)
5.b Aromatic/amide H refined with riding coordinates:
 C3(H3), C4(H4), C12(H12), C13(H13), C14(H14), C10(H10), C7(H7), C5(H5),
 C11(H11), C6(H6)
5.c Idealised Me refined as rotating group:
 C20(H20A,H20B,H20C), C19(H19A,H19B,H19C), C16(H16A,H16B,H16C), C22(H22A,H22B,
 H22C), C23(H23A,H23B,H23C), C17(H17A,H17B,H17C), C26B(H26A,H26B,H26C),
 C25B(H25A,H25B,H25C), C26A(H26D,H26E,H26F), C25A(H25D,H25E,H25F)
;
_olex2_submission_special_instructions 'No special instructions were received'

loop_
_space_group_symop_operation_xyz
'x, y, z'
'-x+1/2, y+1/2, -z+1/2'
'-x, -y, -z'
'x-1/2, -y-1/2, z-1/2'

loop_
_atom_site_label
_atom_site_type_symbol
_atom_site_fract_x
_atom_site_fract_y
_atom_site_fract_z
_atom_site_U_iso_or_equiv
_atom_site_adp_type
_atom_site_occupancy
_atom_site_site_symmetry_order
_atom_site_calc_flag
_atom_site_refinement_flags_posn
_atom_site_refinement_flags_adp
_atom_site_refinement_flags_occupancy
_atom_site_disorder_assembly
_atom_site_disorder_group
Ta2 Ta 0.57221(2) 0.37393(2) 0.55940(2) 0.03124(4) Uani 1 1 d . . . . .
Ta1 Ta 0.38462(2) 0.43952(2) 0.36046(2) 0.03214(4) Uani 1 1 d . . . . .
O2 O 0.2917(2) 0.62152(14) 0.33056(18) 0.0415(6) Uani 1 1 d . . . . .
O1 O 0.2777(2) 0.51028(14) 0.27120(19) 0.0460(7) Uani 1 1 d . . . . .
O6 O 0.2688(2) 0.37254(14) 0.32279(19) 0.0417(6) Uani 1 1 d . . . . .
O8 O 0.7322(2) 0.53439(14) 0.53850(19) 0.0424(6) Uani 1 1 d . . . . .
O4 O 0.4705(3) 0.42058(16) 0.26196(19) 0.0490(7) Uani 1 1 d . . . . .
O3 O 0.4539(2) 0.52921(12) 0.39889(16) 0.0326(5) Uani 1 1 d . . . . .
O10 O 0.4790(2) 0.33045(15) 0.6390(2) 0.0460(6) Uani 1 1 d . . . . .
O9 O 0.6449(2) 0.28914(13) 0.52490(19) 0.0420(6) Uani 1 1 d . . . . .
O7 O 0.6892(2) 0.42587(14) 0.47838(19) 0.0427(6) Uani 1 1 d . . . . .
O5 O 0.4657(2) 0.38154(13) 0.45239(18) 0.0408(6) Uani 1 1 d . . . . .
C2 C 0.2000(3) 0.6058(2) 0.1797(3) 0.0412(8) Uani 1 1 d . . . . .
C9 C 0.8089(3) 0.4996(2) 0.4013(3) 0.0440(9) Uani 1 1 d . . . . .
C8 C 0.7382(3) 0.4858(2) 0.4785(3) 0.0367(8) Uani 1 1 d . . . . .
C1 C 0.2609(3) 0.5770(2) 0.2664(3) 0.0375(8) Uani 1 1 d . . . . .
C3 C 0.1741(4) 0.5607(3) 0.1040(3) 0.0581(12) Uani 1 1 d . . . . .
H3 H 0.193879 0.512169 0.107866 0.070 Uiso 1 1 calc R U . . .
C4 C 0.1186(6) 0.5881(3) 0.0222(3) 0.0795(18) Uani 1 1 d . . . . .
H4 H 0.100343 0.557871 -0.028616 0.095 Uiso 1 1 calc R U . . .
C18 C 0.1501(4) 0.3668(3) 0.3158(4) 0.0617(13) Uani 1 1 d . . . . .
H18 H 0.118877 0.413474 0.332032 0.074 Uiso 1 1 calc R U . . .
C12 C 0.9317(6) 0.5275(5) 0.2543(5) 0.104(2) Uani 1 1 d . . . . .
H12 H 0.972217 0.537406 0.204074 0.124 Uiso 1 1 calc R U . . .
C15 C 0.4719(5) 0.3799(3) 0.1796(4) 0.0767(16) Uani 1 1 d . . . . .
H15 H 0.397109 0.358608 0.165823 0.092 Uiso 1 1 calc R U . . .
C13 C 0.9547(6) 0.5630(4) 0.3351(5) 0.098(2) Uani 1 1 d . . . . .
H13 H 1.012668 0.596592 0.341132 0.118 Uiso 1 1 calc R U . . .
C14 C 0.8929(4) 0.5499(3) 0.4095(4) 0.0725(15) Uani 1 1 d . . . . .
H14 H 0.908471 0.575340 0.464954 0.087 Uiso 1 1 calc R U . . .
C10 C 0.7875(5) 0.4625(3) 0.3198(4) 0.0774(17) Uani 1 1 d . . . . .
H10 H 0.731652 0.427462 0.313733 0.093 Uiso 1 1 calc R U . . .
C7 C 0.1701(5) 0.6772(3) 0.1727(4) 0.0715(16) Uani 1 1 d . . . . .
H7 H 0.187481 0.707834 0.223178 0.086 Uiso 1 1 calc R U . . .
C5 C 0.0912(6) 0.6593(3) 0.0170(4) 0.092(2) Uani 1 1 d . . . . .
H5 H 0.056021 0.677652 -0.038437 0.111 Uiso 1 1 calc R U . . .
C20 C 0.1178(6) 0.3111(4) 0.3837(5) 0.106(2) Uani 1 1 d . . . . .
H20A H 0.037980 0.312041 0.385885 0.158 Uiso 1 1 calc R U . . .
H20B H 0.154585 0.321446 0.444412 0.158 Uiso 1 1 calc R U . . .
H20C H 0.140024 0.264165 0.364100 0.158 Uiso 1 1 calc R U . . .
C11 C 0.8494(7) 0.4772(5) 0.2461(4) 0.108(3) Uani 1 1 d . . . . .
H11 H 0.834235 0.452216 0.190346 0.129 Uiso 1 1 calc R U . . .
C19 C 0.1084(5) 0.3491(4) 0.2166(5) 0.098(2) Uani 1 1 d . . . . .
H19A H 0.135637 0.384466 0.175800 0.148 Uiso 1 1 calc R U . . .
H19B H 0.027835 0.349308 0.209620 0.148 Uiso 1 1 calc R U . . .
H19C H 0.134955 0.302153 0.201047 0.148 Uiso 1 1 calc R U . . .
C16 C 0.5521(7) 0.3199(5) 0.1948(7) 0.147(4) Uani 1 1 d . . . . .
H16A H 0.625906 0.338919 0.211693 0.221 Uiso 1 1 calc R U . . .
H16B H 0.552024 0.292152 0.138604 0.221 Uiso 1 1 calc R U . . .
H16C H 0.530786 0.289614 0.244020 0.221 Uiso 1 1 calc R U . . .
C6 C 0.1140(6) 0.7043(3) 0.0911(5) 0.106(3) Uani 1 1 d . . . . .
H6 H 0.092311 0.752513 0.087203 0.127 Uiso 1 1 calc R U . . .
C22 C 0.4346(7) 0.3780(4) 0.7832(5) 0.122(3) Uani 1 1 d . . . . .
H22A H 0.476496 0.341214 0.818320 0.183 Uiso 1 1 calc R U . . .
H22B H 0.373378 0.393477 0.816409 0.183 Uiso 1 1 calc R U . . .
H22C H 0.482745 0.418330 0.774353 0.183 Uiso 1 1 calc R U . . .
C23 C 0.3089(6) 0.2919(5) 0.6910(7) 0.140(4) Uani 1 1 d . . . . .
H23A H 0.283034 0.280207 0.627686 0.210 Uiso 1 1 calc R U . . .
H23B H 0.246689 0.307534 0.723011 0.210 Uiso 1 1 calc R U . . .
H23C H 0.342479 0.250021 0.721510 0.210 Uiso 1 1 calc R U . . .
C21 C 0.3908(5) 0.3490(4) 0.6924(5) 0.0841(18) Uani 1 1 d . . . . .
H21 H 0.352001 0.389439 0.659380 0.101 Uiso 1 1 calc R U . . .
C17 C 0.4906(10) 0.4281(6) 0.1022(5) 0.162(5) Uani 1 1 d . . . . .
H17A H 0.436285 0.466348 0.098847 0.243 Uiso 1 1 calc R U . . .
H17B H 0.482982 0.401330 0.044863 0.243 Uiso 1 1 calc R U . . .
H17C H 0.564673 0.448138 0.112036 0.243 Uiso 1 1 calc R U . . .
C26B C 0.695(4) 0.1811(19) 0.457(3) 0.139(14) Uani 0.53(3) 1 d . U P A 2
H26A H 0.672044 0.199888 0.396552 0.209 Uiso 0.53(3) 1 calc R U P A 2
H26B H 0.632333 0.158912 0.482473 0.209 Uiso 0.53(3) 1 calc R U P A 2
H26C H 0.753222 0.145826 0.453261 0.209 Uiso 0.53(3) 1 calc R U P A 2
C25B C 0.834(3) 0.2799(18) 0.484(2) 0.104(8) Uani 0.53(3) 1 d . U P A 2
H25A H 0.895973 0.247330 0.483648 0.156 Uiso 0.53(3) 1 calc R U P A 2
H25B H 0.855597 0.321305 0.521199 0.156 Uiso 0.53(3) 1 calc R U P A 2
H25C H 0.810526 0.295035 0.421070 0.156 Uiso 0.53(3) 1 calc R U P A 2
C24B C 0.7269(14) 0.2589(9) 0.4731(17) 0.069(5) Uani 0.47(3) 1 d . U P A 1
H24B H 0.723310 0.279840 0.410489 0.083 Uiso 0.47(3) 1 calc R U P A 1
C24A C 0.7405(10) 0.2433(7) 0.5221(15) 0.060(4) Uani 0.53(3) 1 d . U P A 2
H24A H 0.764583 0.224732 0.584529 0.072 Uiso 0.53(3) 1 calc R U P A 2
C26A C 0.714(4) 0.177(2) 0.469(4) 0.113(10) Uani 0.47(3) 1 d . U P A 1
H26D H 0.661355 0.163592 0.417344 0.169 Uiso 0.47(3) 1 calc R U P A 1
H26E H 0.687717 0.159634 0.525893 0.169 Uiso 0.47(3) 1 calc R U P A 1
H26F H 0.785543 0.154949 0.461709 0.169 Uiso 0.47(3) 1 calc R U P A 1
C25A C 0.840(3) 0.275(2) 0.529(2) 0.108(9) Uani 0.47(3) 1 d . U P A 1
H25D H 0.854786 0.325917 0.528410 0.162 Uiso 0.47(3) 1 calc R U P A 1
H25E H 0.898843 0.249600 0.502386 0.162 Uiso 0.47(3) 1 calc R U P A 1
H25F H 0.837767 0.259394 0.592686 0.162 Uiso 0.47(3) 1 calc R U P A 1

loop_
_atom_site_aniso_label
_atom_site_aniso_U_11
_atom_site_aniso_U_22
_atom_site_aniso_U_33
_atom_site_aniso_U_23
_atom_site_aniso_U_13
_atom_site_aniso_U_12
Ta2 0.03616(8) 0.02615(6) 0.03083(7) 0.00168(5) 0.00057(5) -0.00109(5)
Ta1 0.03667(8) 0.02876(7) 0.03000(7) -0.00213(5) -0.00151(5) -0.00096(6)
O2 0.0462(15) 0.0391(13) 0.0367(13) -0.0008(11) -0.0079(11) 0.0060(12)
O1 0.0533(17) 0.0387(14) 0.0420(15) 0.0034(11) -0.0149(13) 0.0021(12)
O6 0.0402(14) 0.0375(13) 0.0450(15) -0.0073(11) -0.0076(12) -0.0078(11)
O8 0.0443(15) 0.0403(14) 0.0441(15) -0.0074(12) 0.0126(12) -0.0099(12)
O4 0.0561(17) 0.0505(16) 0.0410(15) -0.0098(13) 0.0086(13) 0.0004(13)
O3 0.0354(13) 0.0299(11) 0.0324(12) 0.0014(9) 0.0019(10) -0.0005(10)
O10 0.0498(16) 0.0400(14) 0.0503(16) 0.0070(12) 0.0146(13) -0.0033(12)
O9 0.0484(15) 0.0316(13) 0.0464(15) -0.0020(11) 0.0068(12) 0.0062(11)
O7 0.0537(16) 0.0352(13) 0.0414(14) -0.0030(11) 0.0153(12) -0.0082(12)
O5 0.0453(15) 0.0315(12) 0.0425(14) 0.0002(11) -0.0101(12) -0.0004(11)
C2 0.042(2) 0.047(2) 0.0325(18) 0.0062(16) -0.0028(15) -0.0019(17)
C9 0.043(2) 0.047(2) 0.044(2) 0.0021(17) 0.0142(17) 0.0005(17)
C8 0.0353(18) 0.0391(19) 0.0356(18) 0.0017(15) 0.0032(15) -0.0006(15)
C1 0.0354(18) 0.0412(19) 0.0360(18) 0.0097(15) 0.0032(15) 0.0080(15)
C3 0.075(3) 0.055(3) 0.043(2) 0.002(2) -0.004(2) 0.005(2)
C4 0.110(5) 0.085(4) 0.039(2) 0.000(2) -0.020(3) -0.001(3)
C18 0.045(2) 0.066(3) 0.073(3) -0.022(3) -0.002(2) -0.009(2)
C12 0.095(5) 0.137(7) 0.089(5) 0.001(5) 0.061(4) -0.022(5)
C15 0.082(4) 0.092(4) 0.057(3) -0.034(3) 0.009(3) 0.003(3)
C13 0.082(4) 0.108(5) 0.113(6) -0.012(4) 0.055(4) -0.038(4)
C14 0.063(3) 0.080(4) 0.080(4) -0.011(3) 0.031(3) -0.023(3)
C10 0.083(4) 0.101(4) 0.054(3) -0.015(3) 0.031(3) -0.031(3)
C7 0.094(4) 0.043(2) 0.069(3) 0.003(2) -0.037(3) 0.008(2)
C5 0.121(5) 0.082(4) 0.063(3) 0.030(3) -0.043(4) 0.005(4)
C20 0.102(5) 0.106(5) 0.115(6) -0.022(5) 0.041(4) -0.046(4)
C11 0.117(6) 0.154(7) 0.060(4) -0.023(4) 0.047(4) -0.036(5)
C19 0.072(4) 0.127(6) 0.090(5) -0.029(4) -0.026(3) -0.018(4)
C16 0.130(7) 0.132(7) 0.176(9) -0.083(7) -0.004(6) 0.059(6)
C6 0.144(6) 0.059(3) 0.098(5) 0.015(3) -0.067(5) 0.019(4)
C22 0.156(8) 0.124(6) 0.100(5) -0.039(5) 0.078(5) -0.047(6)
C23 0.092(5) 0.182(9) 0.157(8) -0.035(7) 0.061(5) -0.062(6)
C21 0.073(4) 0.091(4) 0.095(5) 0.009(4) 0.039(3) 0.002(3)
C17 0.264(13) 0.176(10) 0.053(4) -0.017(5) 0.058(6) -0.041(9)
C26B 0.14(2) 0.091(15) 0.19(3) -0.095(19) 0.07(2) -0.001(14)
C25B 0.076(12) 0.085(10) 0.16(2) 0.007(15) 0.043(16) 0.019(8)
C24B 0.084(9) 0.067(7) 0.061(10) 0.005(7) 0.021(7) 0.031(7)
C24A 0.064(6) 0.054(6) 0.063(9) 0.002(5) 0.008(5) 0.021(4)
C26A 0.105(15) 0.069(9) 0.17(2) -0.016(13) 0.030(15) 0.039(9)
C25A 0.060(10) 0.121(16) 0.14(2) 0.005(19) 0.017(14) 0.028(9)

loop_
_atom_type_symbol
_atom_type_description
_atom_type_scat_dispersion_real
_atom_type_scat_dispersion_imag
_atom_type_scat_source
C C 0.0013 0.0009 'International Tables Vol C Tables 4.2.6.8 and 6.1.1.4'
H H 0.0000 0.0000 'International Tables Vol C Tables 4.2.6.8 and 6.1.1.4'
O O 0.0058 0.0036 'International Tables Vol C Tables 4.2.6.8 and 6.1.1.4'
Ta Ta -0.2942 4.4211 'International Tables Vol C Tables 4.2.6.8 and 6.1.1.4'

loop_
_geom_angle_atom_site_label_1
_geom_angle_atom_site_label_2
_geom_angle_atom_site_label_3
_geom_angle
_geom_angle_site_symmetry_1
_geom_angle_site_symmetry_3
_geom_angle_publ_flag
O3 Ta2 O2 82.44(10) 3_666 3_666 ?
O3 Ta2 O7 83.58(10) 3_666 . ?
O10 Ta2 O2 91.10(12) . 3_666 ?
O10 Ta2 O3 94.79(11) . 3_666 ?
O10 Ta2 O9 97.12(12) . . ?
O10 Ta2 O7 175.06(12) . . ?
O10 Ta2 O5 97.86(12) . . ?
O9 Ta2 O2 83.81(11) . 3_666 ?
O9 Ta2 O3 161.94(11) . 3_666 ?
O9 Ta2 O7 83.41(11) . . ?
O9 Ta2 O5 97.87(11) . . ?
O7 Ta2 O2 84.07(11) . 3_666 ?
O5 Ta2 O2 170.59(11) . 3_666 ?
O5 Ta2 O3 93.87(10) . 3_666 ?
O5 Ta2 O7 86.92(11) . . ?
O1 Ta1 O8 83.20(11) . 3_666 ?
O6 Ta1 O1 81.58(11) . . ?
O6 Ta1 O8 80.55(11) . 3_666 ?
O6 Ta1 O3 158.88(11) . . ?
O4 Ta1 O1 89.99(12) . . ?
O4 Ta1 O6 95.87(12) . . ?
O4 Ta1 O8 172.69(12) . 3_666 ?
O4 Ta1 O3 97.29(12) . . ?
O4 Ta1 O5 98.20(13) . . ?
O3 Ta1 O1 81.97(10) . . ?
O3 Ta1 O8 84.43(10) . 3_666 ?
O5 Ta1 O1 171.80(12) . . ?
O5 Ta1 O6 97.94(11) . . ?
O5 Ta1 O8 88.64(12) . 3_666 ?
O5 Ta1 O3 96.44(10) . . ?
C1 O2 Ta2 134.9(2) . 3_666 ?
C1 O1 Ta1 135.4(2) . . ?
C18 O6 Ta1 140.1(3) . . ?
C8 O8 Ta1 134.9(2) . 3_666 ?
C15 O4 Ta1 142.7(3) . . ?
Ta1 O3 Ta2 144.95(14) . 3_666 ?
C21 O10 Ta2 139.4(3) . . ?
C24B O9 Ta2 146.7(8) . . ?
C24A O9 Ta2 153.4(5) . . ?
C8 O7 Ta2 136.7(2) . . ?
Ta1 O5 Ta2 149.55(14) . . ?
C3 C2 C1 120.1(4) . . ?
C7 C2 C1 120.8(4) . . ?
C7 C2 C3 119.2(4) . . ?
C14 C9 C8 121.4(4) . . ?
C10 C9 C8 119.2(4) . . ?
C10 C9 C14 119.4(4) . . ?
O8 C8 C9 117.9(3) . . ?
O7 C8 O8 125.2(3) . . ?
O7 C8 C9 116.9(3) . . ?
O2 C1 C2 117.8(3) . . ?
O1 C1 O2 124.6(3) . . ?
O1 C1 C2 117.6(3) . . ?
C2 C3 H3 120.0 . . ?
C2 C3 C4 120.0(5) . . ?
C4 C3 H3 120.0 . . ?
C3 C4 H4 120.3 . . ?
C5 C4 C3 119.5(5) . . ?
C5 C4 H4 120.3 . . ?
O6 C18 H18 108.7 . . ?
O6 C18 C20 109.2(5) . . ?
O6 C18 C19 108.6(4) . . ?
C20 C18 H18 108.7 . . ?
C20 C18 C19 112.8(5) . . ?
C19 C18 H18 108.7 . . ?
C13 C12 H12 120.1 . . ?
C13 C12 C11 119.8(6) . . ?
C11 C12 H12 120.1 . . ?
O4 C15 H15 107.3 . . ?
O4 C15 C16 109.9(5) . . ?
O4 C15 C17 109.4(5) . . ?
C16 C15 H15 107.3 . . ?
C17 C15 H15 107.3 . . ?
C17 C15 C16 115.2(7) . . ?
C12 C13 H13 119.7 . . ?
C12 C13 C14 120.6(6) . . ?
C14 C13 H13 119.7 . . ?
C9 C14 C13 119.8(6) . . ?
C9 C14 H14 120.1 . . ?
C13 C14 H14 120.1 . . ?
C9 C10 H10 120.2 . . ?
C9 C10 C11 119.7(6) . . ?
C11 C10 H10 120.2 . . ?
C2 C7 H7 119.6 . . ?
C2 C7 C6 120.8(5) . . ?
C6 C7 H7 119.6 . . ?
C4 C5 H5 119.2 . . ?
C4 C5 C6 121.5(5) . . ?
C6 C5 H5 119.2 . . ?
C18 C20 H20A 109.5 . . ?
C18 C20 H20B 109.5 . . ?
C18 C20 H20C 109.5 . . ?
H20A C20 H20B 109.5 . . ?
H20A C20 H20C 109.5 . . ?
H20B C20 H20C 109.5 . . ?
C12 C11 C10 120.8(6) . . ?
C12 C11 H11 119.6 . . ?
C10 C11 H11 119.6 . . ?
C18 C19 H19A 109.5 . . ?
C18 C19 H19B 109.5 . . ?
C18 C19 H19C 109.5 . . ?
H19A C19 H19B 109.5 . . ?
H19A C19 H19C 109.5 . . ?
H19B C19 H19C 109.5 . . ?
C15 C16 H16A 109.5 . . ?
C15 C16 H16B 109.5 . . ?
C15 C16 H16C 109.5 . . ?
H16A C16 H16B 109.5 . . ?
H16A C16 H16C 109.5 . . ?
H16B C16 H16C 109.5 . . ?
C7 C6 H6 120.5 . . ?
C5 C6 C7 119.1(5) . . ?
C5 C6 H6 120.5 . . ?
H22A C22 H22B 109.5 . . ?
H22A C22 H22C 109.5 . . ?
H22B C22 H22C 109.5 . . ?
C21 C22 H22A 109.5 . . ?
C21 C22 H22B 109.5 . . ?
C21 C22 H22C 109.5 . . ?
H23A C23 H23B 109.5 . . ?
H23A C23 H23C 109.5 . . ?
H23B C23 H23C 109.5 . . ?
C21 C23 H23A 109.5 . . ?
C21 C23 H23B 109.5 . . ?
C21 C23 H23C 109.5 . . ?
O10 C21 C22 111.0(6) . . ?
O10 C21 C23 111.1(6) . . ?
O10 C21 H21 105.3 . . ?
C22 C21 H21 105.3 . . ?
C23 C21 C22 117.7(6) . . ?
C23 C21 H21 105.3 . . ?
C15 C17 H17A 109.5 . . ?
C15 C17 H17B 109.5 . . ?
C15 C17 H17C 109.5 . . ?
H17A C17 H17B 109.5 . . ?
H17A C17 H17C 109.5 . . ?
H17B C17 H17C 109.5 . . ?
H26A C26B H26B 109.5 . . ?
H26A C26B H26C 109.5 . . ?
H26B C26B H26C 109.5 . . ?
C24A C26B H26A 109.5 . . ?
C24A C26B H26B 109.5 . . ?
C24A C26B H26C 109.5 . . ?
H25A C25B H25B 109.5 . . ?
H25A C25B H25C 109.5 . . ?
H25B C25B H25C 109.5 . . ?
C24A C25B H25A 109.5 . . ?
C24A C25B H25B 109.5 . . ?
C24A C25B H25C 109.5 . . ?
O9 C24B H24B 111.3 . . ?
O9 C24B C26A 110(2) . . ?
O9 C24B C25A 106(2) . . ?
C26A C24B H24B 111.3 . . ?
C26A C24B C25A 107(3) . . ?
C25A C24B H24B 111.3 . . ?
O9 C24A C26B 103.1(19) . . ?
O9 C24A C25B 112.4(18) . . ?
O9 C24A H24A 110.2 . . ?
C26B C24A H24A 110.2 . . ?
C25B C24A C26B 111(3) . . ?
C25B C24A H24A 110.2 . . ?
C24B C26A H26D 109.5 . . ?
C24B C26A H26E 109.5 . . ?
C24B C26A H26F 109.5 . . ?
H26D C26A H26E 109.5 . . ?
H26D C26A H26F 109.5 . . ?
H26E C26A H26F 109.5 . . ?
C24B C25A H25D 109.5 . . ?
C24B C25A H25E 109.5 . . ?
C24B C25A H25F 109.5 . . ?
H25D C25A H25E 109.5 . . ?
H25D C25A H25F 109.5 . . ?
H25E C25A H25F 109.5 . . ?

loop_
_geom_bond_atom_site_label_1
_geom_bond_atom_site_label_2
_geom_bond_distance
_geom_bond_site_symmetry_2
_geom_bond_publ_flag
Ta2 O2 2.160(2) 3_666 ?
Ta2 O3 1.928(2) 3_666 ?
Ta2 O10 1.863(3) . ?
Ta2 O9 1.887(2) . ?
Ta2 O7 2.141(3) . ?
Ta2 O5 1.906(2) . ?
Ta1 O1 2.165(2) . ?
Ta1 O6 1.899(2) . ?
Ta1 O8 2.175(3) 3_666 ?
Ta1 O4 1.870(3) . ?
Ta1 O3 1.914(2) . ?
Ta1 O5 1.896(2) . ?
O2 C1 1.267(4) . ?
O1 C1 1.253(4) . ?
O6 C18 1.420(5) . ?
O8 C8 1.256(4) . ?
O4 C15 1.409(5) . ?
O10 C21 1.412(6) . ?
O9 C24B 1.409(13) . ?
O9 C24A 1.430(11) . ?
O7 C8 1.255(4) . ?
C2 C1 1.481(5) . ?
C2 C3 1.384(6) . ?
C2 C7 1.372(6) . ?
C9 C8 1.488(5) . ?
C9 C14 1.369(6) . ?
C9 C10 1.364(6) . ?
C3 H3 0.9300 . ?
C3 C4 1.391(6) . ?
C4 H4 0.9300 . ?
C4 C5 1.359(8) . ?
C18 H18 0.9800 . ?
C18 C20 1.499(8) . ?
C18 C19 1.504(7) . ?
C12 H12 0.9300 . ?
C12 C13 1.342(9) . ?
C12 C11 1.353(10) . ?
C15 H15 0.9800 . ?
C15 C16 1.470(9) . ?
C15 C17 1.464(10) . ?
C13 H13 0.9300 . ?
C13 C14 1.386(8) . ?
C14 H14 0.9300 . ?
C10 H10 0.9300 . ?
C10 C11 1.382(7) . ?
C7 H7 0.9300 . ?
C7 C6 1.389(7) . ?
C5 H5 0.9300 . ?
C5 C6 1.362(9) . ?
C20 H20A 0.9600 . ?
C20 H20B 0.9600 . ?
C20 H20C 0.9600 . ?
C11 H11 0.9300 . ?
C19 H19A 0.9600 . ?
C19 H19B 0.9600 . ?
C19 H19C 0.9600 . ?
C16 H16A 0.9600 . ?
C16 H16B 0.9600 . ?
C16 H16C 0.9600 . ?
C6 H6 0.9300 . ?
C22 H22A 0.9600 . ?
C22 H22B 0.9600 . ?
C22 H22C 0.9600 . ?
C22 C21 1.463(9) . ?
C23 H23A 0.9600 . ?
C23 H23B 0.9600 . ?
C23 H23C 0.9600 . ?
C23 C21 1.441(9) . ?
C21 H21 0.9800 . ?
C17 H17A 0.9600 . ?
C17 H17B 0.9600 . ?
C17 H17C 0.9600 . ?
C26B H26A 0.9600 . ?
C26B H26B 0.9600 . ?
C26B H26C 0.9600 . ?
C26B C24A 1.55(4) . ?
C25B H25A 0.9600 . ?
C25B H25B 0.9600 . ?
C25B H25C 0.9600 . ?
C25B C24A 1.46(4) . ?
C24B H24B 0.9800 . ?
C24B C26A 1.53(4) . ?
C24B C25A 1.54(5) . ?
C24A H24A 0.9800 . ?
C26A H26D 0.9600 . ?
C26A H26E 0.9600 . ?
C26A H26F 0.9600 . ?
C25A H25D 0.9600 . ?
C25A H25E 0.9600 . ?
C25A H25F 0.9600 . ?

loop_
_geom_torsion_atom_site_label_1
_geom_torsion_atom_site_label_2
_geom_torsion_atom_site_label_3
_geom_torsion_atom_site_label_4
_geom_torsion
_geom_torsion_site_symmetry_1
_geom_torsion_site_symmetry_2
_geom_torsion_site_symmetry_3
_geom_torsion_site_symmetry_4
_geom_torsion_publ_flag
Ta2 O2 C1 O1 29.3(6) 3_666 . . . ?
Ta2 O2 C1 C2 -151.0(3) 3_666 . . . ?
Ta2 O10 C21 C22 -84.1(7) . . . . ?
Ta2 O10 C21 C23 143.0(6) . . . . ?
Ta2 O9 C24B C26A -168(2) . . . . ?
Ta2 O9 C24B C25A 77(3) . . . . ?
Ta2 O9 C24A C26B -174(2) . . . . ?
Ta2 O9 C24A C25B -55(4) . . . . ?
Ta2 O7 C8 O8 4.3(6) . . . . ?
Ta2 O7 C8 C9 -175.8(3) . . . . ?
Ta1 O1 C1 O2 -15.3(6) . . . . ?
Ta1 O1 C1 C2 165.0(3) . . . . ?
Ta1 O6 C18 C20 -113.3(5) . . . . ?
Ta1 O6 C18 C19 123.3(5) . . . . ?
Ta1 O8 C8 O7 -20.6(6) 3_666 . . . ?
Ta1 O8 C8 C9 159.6(3) 3_666 . . . ?
Ta1 O4 C15 C16 -106.2(7) . . . . ?
Ta1 O4 C15 C17 126.3(7) . . . . ?
O2 Ta2 O10 C21 101.1(5) 3_666 . . . ?
O2 Ta2 O9 C24B -87.9(18) 3_666 . . . ?
O2 Ta2 O9 C24A -24(2) 3_666 . . . ?
O1 Ta1 O6 C18 -49.4(5) . . . . ?
O1 Ta1 O4 C15 -78.5(6) . . . . ?
O6 Ta1 O4 C15 3.1(6) . . . . ?
O6 Ta1 O5 Ta2 -160.9(3) . . . . ?
O8 Ta1 O6 C18 35.1(5) 3_666 . . . ?
O8 Ta1 O5 Ta2 -80.7(3) 3_666 . . . ?
O4 Ta1 O6 C18 -138.5(5) . . . . ?
O4 Ta1 O5 Ta2 101.9(3) . . . . ?
O3 Ta2 O10 C21 18.6(6) 3_666 . . . ?
O3 Ta2 O9 C24B -47.4(19) 3_666 . . . ?
O3 Ta2 O9 C24A 17(2) 3_666 . . . ?
O3 Ta1 O6 C18 -10.2(6) . . . . ?
O3 Ta1 O4 C15 -160.4(5) . . . . ?
O3 Ta1 O5 Ta2 3.6(3) . . . . ?
O10 Ta2 O9 C24B -178.3(18) . . . . ?
O10 Ta2 O9 C24A -114(2) . . . . ?
O9 Ta2 O10 C21 -175.0(5) . . . . ?
O7 Ta2 O9 C24B -3.2(18) . . . . ?
O7 Ta2 O9 C24A 61(2) . . . . ?
O5 Ta2 O10 C21 -76.0(6) . . . . ?
O5 Ta2 O9 C24B 82.7(18) . . . . ?
O5 Ta2 O9 C24A 147(2) . . . . ?
O5 Ta1 O6 C18 122.3(5) . . . . ?
O5 Ta1 O4 C15 102.0(6) . . . . ?
C2 C3 C4 C5 0.7(10) . . . . ?
C2 C7 C6 C5 -1.5(11) . . . . ?
C9 C10 C11 C12 0.7(12) . . . . ?
C8 C9 C14 C13 -178.0(5) . . . . ?
C8 C9 C10 C11 177.1(6) . . . . ?
C1 C2 C3 C4 -179.0(5) . . . . ?
C1 C2 C7 C6 179.4(6) . . . . ?
C3 C2 C1 O2 173.7(4) . . . . ?
C3 C2 C1 O1 -6.7(6) . . . . ?
C3 C2 C7 C6 0.3(9) . . . . ?
C3 C4 C5 C6 -1.9(12) . . . . ?
C4 C5 C6 C7 2.3(13) . . . . ?
C12 C13 C14 C9 1.1(11) . . . . ?
C13 C12 C11 C10 0.8(14) . . . . ?
C14 C9 C8 O8 21.7(6) . . . . ?
C14 C9 C8 O7 -158.2(4) . . . . ?
C14 C9 C10 C11 -1.3(9) . . . . ?
C10 C9 C8 O8 -156.7(5) . . . . ?
C10 C9 C8 O7 23.5(6) . . . . ?
C10 C9 C14 C13 0.4(9) . . . . ?
C7 C2 C1 O2 -5.4(6) . . . . ?
C7 C2 C1 O1 174.2(5) . . . . ?
C7 C2 C3 C4 0.1(8) . . . . ?
C11 C12 C13 C14 -1.7(13) . . . . ?
